data_7051631
loop_
_publ_author_name
'Galbraith, Ewan'
'Kelly, Andrew M.'
'Fossey, John S.'
'Kociok-K\"ohn, Gabriele'
'Davidson, Matthew G.'
'Bull, Steven D.'
'James, Tony D.'

_publ_section_title
;
 Dynamic covalent self-assembled macrocycles prepared from
 2-formyl-aryl-boronic acids and 1,2-amino alcohols
;
_journal_issue 1
_journal_name_full 'New J. Chem.'
_journal_page_first 181
_journal_page_last 185
_journal_paper_doi 10.1039/B815138E
_journal_volume 33
_journal_year 2009
_chemical_formula_sum 'C27 H31 B2 Cl3 N2 O3'
_chemical_formula_weight 559.51
_chemical_name_systematic
;
?
;
_space_group_IT_number 2
_symmetry_cell_setting triclinic
_symmetry_space_group_name_Hall '-P 1'
_symmetry_space_group_name_H-M 'P -1'
_atom_sites_solution_hydrogens geom
_atom_sites_solution_primary direct
_atom_sites_solution_secondary difmap
_audit_creation_method SHELXL-97
_cell_angle_alpha 99.1380(10)
_cell_angle_beta 110.4610(10)
_cell_angle_gamma 106.6310(10)
_cell_formula_units_Z 2
_cell_length_a 10.5230(2)
_cell_length_b 11.6200(3)
_cell_length_c 13.0520(4)
_cell_measurement_reflns_used 15563
_cell_measurement_temperature 150(2)
_cell_measurement_theta_max 27.485
_cell_measurement_theta_min 2.910
_cell_volume 1371.87(6)
_computing_cell_refinement 'HKL Scalepack (Otwinski & Minor, 1997)'
_computing_data_collection 'Collect (Nonius BV, 1997-2000)'
_computing_data_reduction
;
DENZO-SCALEPACK Z. Otwinowski and W. Minor, "
Processing of X-ray Diffraction Data Collected in Oscillation Mode ",
Methods in Enzymology, Volume 276: Macromolecular Crystallography,
part A, p.307-326, 1997,C.W. Carter, Jr. & R. M. Sweet, Eds., Academic Press.
;
_computing_molecular_graphics 'ORTEP3 for Windows - Farrugia, L. J. J. Appl. Crystallogr. 1997, 30, 565'
_computing_publication_material
;
'WinGX publication routines, Farrugia,
L. J., J. Appl. Crystallogr., 1999, 32, 837-838
;
_computing_structure_refinement
;
SHELXL97 -Program for Crystal Structure Analysis (Release 97-2).
Sheldrick, G.M., Instit\"ut f\"ur Anorganische Chemie der Universit\"at,
Tammanstrasse 4, D-3400 G\"ottingen, Germany, 1998
;
_computing_structure_solution
;
SIR97- Altomare A., Burla M.C., Camalli M., Cascarano G.L., Giacovazzo C. ,
Guagliardi A., Moliterni A.G.G., Polidori G.,Spagna R.
(1999) J. Appl. Cryst. 32, 115-119
;
_diffrn_ambient_temperature 150(2)
_diffrn_measured_fraction_theta_full 0.993
_diffrn_measured_fraction_theta_max 0.993
_diffrn_radiation_monochromator graphite
_diffrn_radiation_source 'fine-focus sealed tube'
_diffrn_radiation_type MoK\a
_diffrn_radiation_wavelength 0.71073
_diffrn_reflns_av_R_equivalents 0.0476
_diffrn_reflns_av_sigmaI/netI 0.0447
_diffrn_reflns_limit_h_max 12
_diffrn_reflns_limit_h_min -13
_diffrn_reflns_limit_k_max 15
_diffrn_reflns_limit_k_min -15
_diffrn_reflns_limit_l_max 16
_diffrn_reflns_limit_l_min -16
_diffrn_reflns_number 19446
_diffrn_reflns_theta_full 27.52
_diffrn_reflns_theta_max 27.52
_diffrn_reflns_theta_min 3.25
_exptl_absorpt_coefficient_mu 0.366
_exptl_absorpt_correction_type none
_exptl_crystal_colour yellow
_exptl_crystal_density_diffrn 1.354
_exptl_crystal_density_method 'not measured'
_exptl_crystal_description prism
_exptl_crystal_F_000 584
_exptl_crystal_size_max 0.50
_exptl_crystal_size_mid 0.25
_exptl_crystal_size_min 0.25
_refine_diff_density_max 0.583
_refine_diff_density_min -0.664
_refine_diff_density_rms 0.053
_refine_ls_extinction_method none
_refine_ls_goodness_of_fit_ref 1.027
_refine_ls_hydrogen_treatment constr
_refine_ls_matrix_type full
_refine_ls_number_parameters 334
_refine_ls_number_reflns 6273
_refine_ls_number_restraints 0
_refine_ls_restrained_S_all 1.027
_refine_ls_R_factor_all 0.0670
_refine_ls_R_factor_gt 0.0495
_refine_ls_shift/su_max 0.000
_refine_ls_shift/su_mean 0.000
_refine_ls_structure_factor_coef Fsqd
_refine_ls_weighting_details 'calc w=1/[\s^2^(Fo^2^)+(0.0388P)^2^+1.0894P] where P=(Fo^2^+2Fc^2^)/3'
_refine_ls_weighting_scheme calc
_refine_ls_wR_factor_gt 0.1125
_refine_ls_wR_factor_ref 0.1229
_reflns_number_gt 4946
_reflns_number_total 6273
_reflns_threshold_expression >2sigma(I)
_cod_data_source_file B815138E.txt
_cod_data_source_block k07tdj7
_cod_database_code 7051631

loop_
_symmetry_equiv_pos_as_xyz
'x, y, z'
'-x, -y, -z'

loop_
_atom_site_label
_atom_site_type_symbol
_atom_site_fract_x
_atom_site_fract_y
_atom_site_fract_z
_atom_site_U_iso_or_equiv
_atom_site_adp_type
_atom_site_occupancy
_atom_site_symmetry_multiplicity
_atom_site_calc_flag
_atom_site_refinement_flags
_atom_site_disorder_assembly
_atom_site_disorder_group
N1 N 0.96735(15) -0.03791(13) 0.83987(11) 0.0199(3) Uani 1 1 d . . .
N2 N 0.68811(15) 0.12398(13) 0.63385(12) 0.0197(3) Uani 1 1 d . . .
O1 O 0.70679(13) -0.08065(11) 0.63588(10) 0.0217(3) Uani 1 1 d . . .
O2 O 0.86310(13) 0.12194(12) 0.86703(10) 0.0231(3) Uani 1 1 d . . .
O3 O 0.93481(12) 0.10217(11) 0.70777(9) 0.0201(2) Uani 1 1 d . . .
B1 B 0.7878(2) 0.03699(18) 0.62396(16) 0.0201(4) Uani 1 1 d . . .
B2 B 0.9678(2) 0.10296(18) 0.82362(16) 0.0206(4) Uani 1 1 d . . .
C1 C 0.77258(18) -0.17091(16) 0.65252(14) 0.0209(3) Uani 1 1 d . . .
H1 H 0.8489 -0.1576 0.6220 0.025 Uiso 1 1 calc R . .
C2 C 0.6522(2) -0.30012(17) 0.58707(16) 0.0273(4) Uani 1 1 d . . .
H2A H 0.5685 -0.3052 0.6068 0.033 Uiso 1 1 calc R . .
H2B H 0.6183 -0.3095 0.5042 0.033 Uiso 1 1 calc R . .
C3 C 0.7003(2) -0.40861(17) 0.61196(17) 0.0302(4) Uani 1 1 d . . .
H3A H 0.6166 -0.4892 0.5698 0.036 Uiso 1 1 calc R . .
H3B H 0.7778 -0.4094 0.5859 0.036 Uiso 1 1 calc R . .
C4 C 0.7571(2) -0.39442(18) 0.73912(17) 0.0306(4) Uani 1 1 d . . .
H4A H 0.7897 -0.4642 0.7550 0.037 Uiso 1 1 calc R . .
H4B H 0.6779 -0.3983 0.7643 0.037 Uiso 1 1 calc R . .
C5 C 0.8844(2) -0.26962(17) 0.80526(15) 0.0262(4) Uani 1 1 d . . .
H5A H 0.9663 -0.2692 0.7843 0.031 Uiso 1 1 calc R . .
H5B H 0.9183 -0.2608 0.8881 0.031 Uiso 1 1 calc R . .
C6 C 0.84229(18) -0.15824(16) 0.78095(14) 0.0206(3) Uani 1 1 d . . .
H6 H 0.7679 -0.1552 0.8113 0.025 Uiso 1 1 calc R . .
C7 C 1.09274(19) -0.02814(17) 0.91170(14) 0.0229(4) Uani 1 1 d . . .
H7 H 1.1130 -0.0976 0.9332 0.027 Uiso 1 1 calc R . .
C8 C 1.20110(19) 0.09898(17) 0.95727(14) 0.0226(4) Uani 1 1 d . . .
C9 C 1.3462(2) 0.13634(19) 1.03462(15) 0.0282(4) Uani 1 1 d . . .
H9 H 1.3839 0.0775 1.0638 0.034 Uiso 1 1 calc R . .
C10 C 1.4338(2) 0.2622(2) 1.06765(16) 0.0321(4) Uani 1 1 d . . .
H10 H 1.5332 0.2909 1.1203 0.039 Uiso 1 1 calc R . .
C11 C 1.3756(2) 0.34625(19) 1.02344(16) 0.0310(4) Uani 1 1 d . . .
H11 H 1.4361 0.4324 1.0467 0.037 Uiso 1 1 calc R . .
C12 C 1.2302(2) 0.30658(18) 0.94565(15) 0.0278(4) Uani 1 1 d . . .
H12 H 1.1931 0.3657 0.9164 0.033 Uiso 1 1 calc R . .
C13 C 1.13915(19) 0.18140(17) 0.91058(14) 0.0225(3) Uani 1 1 d . . .
C14 C 0.80725(19) 0.21710(16) 0.84357(14) 0.0215(3) Uani 1 1 d . . .
H14 H 0.8800 0.2853 0.8326 0.026 Uiso 1 1 calc R . .
C15 C 0.7836(2) 0.26925(18) 0.94771(15) 0.0278(4) Uani 1 1 d . . .
H15A H 0.7249 0.1986 0.9654 0.033 Uiso 1 1 calc R . .
H15B H 0.8796 0.3110 1.0141 0.033 Uiso 1 1 calc R . .
C16 C 0.7072(2) 0.36244(19) 0.93149(16) 0.0300(4) Uani 1 1 d . . .
H16A H 0.6930 0.3911 1.0009 0.036 Uiso 1 1 calc R . .
H16B H 0.7680 0.4366 0.9190 0.036 Uiso 1 1 calc R . .
C17 C 0.5602(2) 0.2999(2) 0.82915(17) 0.0345(5) Uani 1 1 d . . .
H17A H 0.5109 0.3607 0.8177 0.041 Uiso 1 1 calc R . .
H17B H 0.4977 0.2286 0.8437 0.041 Uiso 1 1 calc R . .
C18 C 0.5797(2) 0.25275(18) 0.72160(15) 0.0268(4) Uani 1 1 d . . .
H18A H 0.6339 0.3254 0.7032 0.032 Uiso 1 1 calc R . .
H18B H 0.4825 0.2092 0.6568 0.032 Uiso 1 1 calc R . .
C19 C 0.66218(18) 0.16293(16) 0.73564(14) 0.0203(3) Uani 1 1 d . . .
H19 H 0.5988 0.0857 0.7439 0.024 Uiso 1 1 calc R . .
C20 C 0.63634(18) 0.15143(16) 0.54019(14) 0.0228(4) Uani 1 1 d . . .
H20 H 0.5762 0.1998 0.5290 0.027 Uiso 1 1 calc R . .
C21 C 0.67840(18) 0.10151(17) 0.45276(14) 0.0230(4) Uani 1 1 d . . .
C22 C 0.6408(2) 0.11741(19) 0.34377(15) 0.0296(4) Uani 1 1 d . . .
H22 H 0.5809 0.1638 0.3185 0.036 Uiso 1 1 calc R . .
C23 C 0.6938(2) 0.0634(2) 0.27349(16) 0.0346(5) Uani 1 1 d . . .
H23 H 0.6717 0.0739 0.1993 0.042 Uiso 1 1 calc R . .
C24 C 0.7792(2) -0.0062(2) 0.31102(16) 0.0330(4) Uani 1 1 d . . .
H24 H 0.8133 -0.0442 0.2615 0.040 Uiso 1 1 calc R . .
C25 C 0.8155(2) -0.02097(18) 0.42061(15) 0.0269(4) Uani 1 1 d . . .
H25 H 0.8737 -0.0690 0.4449 0.032 Uiso 1 1 calc R . .
C26 C 0.76679(18) 0.03425(16) 0.49407(14) 0.0221(3) Uani 1 1 d . . .
C30 C 1.0787(2) 0.3577(2) 0.6508(2) 0.0404(5) Uani 1 1 d . . .
H30 H 1.0474 0.2764 0.6687 0.048 Uiso 1 1 calc R . .
Cl1 Cl 0.99856(8) 0.33121(8) 0.50337(6) 0.0752(3) Uani 1 1 d . . .
Cl2 Cl 1.26798(8) 0.41578(11) 0.69867(8) 0.0872(3) Uani 1 1 d . . .
Cl3 Cl 1.02555(12) 0.46361(9) 0.71987(8) 0.0834(3) Uani 1 1 d . . .

loop_
_atom_site_aniso_label
_atom_site_aniso_U_11
_atom_site_aniso_U_22
_atom_site_aniso_U_33
_atom_site_aniso_U_23
_atom_site_aniso_U_13
_atom_site_aniso_U_12
N1 0.0215(7) 0.0251(7) 0.0162(6) 0.0071(5) 0.0084(6) 0.0115(6)
N2 0.0192(7) 0.0211(7) 0.0180(7) 0.0061(5) 0.0062(5) 0.0081(5)
O1 0.0211(6) 0.0226(6) 0.0233(6) 0.0093(5) 0.0075(5) 0.0115(5)
O2 0.0283(6) 0.0289(7) 0.0205(6) 0.0113(5) 0.0116(5) 0.0182(5)
O3 0.0207(6) 0.0238(6) 0.0159(5) 0.0066(5) 0.0060(5) 0.0098(5)
B1 0.0198(9) 0.0228(9) 0.0182(8) 0.0061(7) 0.0064(7) 0.0102(7)
B2 0.0231(9) 0.0226(9) 0.0178(9) 0.0067(7) 0.0070(7) 0.0119(7)
C1 0.0219(8) 0.0220(8) 0.0201(8) 0.0072(6) 0.0075(7) 0.0109(7)
C2 0.0266(9) 0.0243(9) 0.0256(9) 0.0063(7) 0.0051(7) 0.0095(7)
C3 0.0299(9) 0.0214(9) 0.0324(10) 0.0063(7) 0.0064(8) 0.0092(8)
C4 0.0325(10) 0.0258(9) 0.0346(10) 0.0149(8) 0.0120(8) 0.0112(8)
C5 0.0281(9) 0.0279(9) 0.0240(9) 0.0121(7) 0.0083(7) 0.0129(8)
C6 0.0219(8) 0.0236(8) 0.0182(8) 0.0078(6) 0.0087(7) 0.0096(7)
C7 0.0270(9) 0.0291(9) 0.0176(8) 0.0101(7) 0.0098(7) 0.0152(7)
C8 0.0244(8) 0.0296(9) 0.0156(7) 0.0060(7) 0.0092(7) 0.0116(7)
C9 0.0255(9) 0.0362(10) 0.0216(8) 0.0085(7) 0.0070(7) 0.0130(8)
C10 0.0230(9) 0.0423(11) 0.0230(9) 0.0052(8) 0.0058(7) 0.0079(8)
C11 0.0286(9) 0.0306(10) 0.0254(9) 0.0033(8) 0.0095(8) 0.0042(8)
C12 0.0312(9) 0.0272(9) 0.0226(8) 0.0057(7) 0.0098(7) 0.0103(8)
C13 0.0266(9) 0.0261(9) 0.0156(7) 0.0047(6) 0.0089(7) 0.0116(7)
C14 0.0241(8) 0.0246(9) 0.0188(8) 0.0081(7) 0.0082(7) 0.0134(7)
C15 0.0341(10) 0.0324(10) 0.0211(8) 0.0075(7) 0.0105(8) 0.0194(8)
C16 0.0375(10) 0.0322(10) 0.0238(9) 0.0058(7) 0.0115(8) 0.0205(8)
C17 0.0355(10) 0.0427(12) 0.0292(10) 0.0043(8) 0.0113(8) 0.0257(9)
C18 0.0271(9) 0.0290(9) 0.0238(9) 0.0050(7) 0.0064(7) 0.0165(8)
C19 0.0227(8) 0.0219(8) 0.0181(8) 0.0052(6) 0.0092(7) 0.0102(7)
C20 0.0206(8) 0.0255(9) 0.0209(8) 0.0084(7) 0.0052(7) 0.0098(7)
C21 0.0203(8) 0.0281(9) 0.0190(8) 0.0078(7) 0.0064(7) 0.0083(7)
C22 0.0273(9) 0.0384(11) 0.0207(9) 0.0127(8) 0.0056(7) 0.0120(8)
C23 0.0335(10) 0.0498(13) 0.0193(9) 0.0130(8) 0.0102(8) 0.0128(9)
C24 0.0305(10) 0.0469(12) 0.0208(9) 0.0059(8) 0.0131(8) 0.0121(9)
C25 0.0245(8) 0.0332(10) 0.0209(8) 0.0057(7) 0.0080(7) 0.0108(8)
C26 0.0197(8) 0.0244(8) 0.0180(8) 0.0045(6) 0.0055(6) 0.0060(7)
C30 0.0410(12) 0.0431(12) 0.0436(12) 0.0203(10) 0.0196(10) 0.0183(10)
Cl1 0.0558(4) 0.0870(6) 0.0430(4) 0.0197(3) 0.0097(3) -0.0159(4)
Cl2 0.0389(4) 0.1457(9) 0.0791(6) 0.0525(6) 0.0166(4) 0.0363(5)
Cl3 0.1364(8) 0.0914(6) 0.1050(7) 0.0654(5) 0.0909(6) 0.0867(6)

loop_
_atom_type_symbol
_atom_type_description
_atom_type_scat_dispersion_real
_atom_type_scat_dispersion_imag
_atom_type_scat_source
C C 0.0033 0.0016 'International Tables Vol C Tables 4.2.6.8 and 6.1.1.4'
H H 0.0000 0.0000 'International Tables Vol C Tables 4.2.6.8 and 6.1.1.4'
N N 0.0061 0.0033 'International Tables Vol C Tables 4.2.6.8 and 6.1.1.4'
O O 0.0106 0.0060 'International Tables Vol C Tables 4.2.6.8 and 6.1.1.4'
B B 0.0013 0.0007 'International Tables Vol C Tables 4.2.6.8 and 6.1.1.4'
Cl Cl 0.1484 0.1585 'International Tables Vol C Tables 4.2.6.8 and 6.1.1.4'

loop_
_geom_angle_atom_site_label_1
_geom_angle_atom_site_label_2
_geom_angle_atom_site_label_3
_geom_angle
_geom_angle_site_symmetry_1
_geom_angle_site_symmetry_3
_geom_angle_publ_flag
C7 N1 C6 123.20(15) . . ?
C7 N1 B2 110.84(14) . . ?
C6 N1 B2 125.95(13) . . ?
C20 N2 C19 124.68(15) . . ?
C20 N2 B1 110.58(14) . . ?
C19 N2 B1 124.75(13) . . ?
C1 O1 B1 118.77(13) . . ?
C14 O2 B2 119.36(13) . . ?
B2 O3 B1 118.88(14) . . ?
O3 B1 O1 116.68(14) . . ?
O3 B1 C26 114.09(15) . . ?
O1 B1 C26 114.68(14) . . ?
O3 B1 N2 109.42(13) . . ?
O1 B1 N2 102.63(13) . . ?
C26 B1 N2 96.40(12) . . ?
O3 B2 O2 116.20(14) . . ?
O3 B2 C13 113.91(15) . . ?
O2 B2 C13 115.14(14) . . ?
O3 B2 N1 110.40(13) . . ?
O2 B2 N1 102.46(13) . . ?
C13 B2 N1 95.88(12) . . ?
O1 C1 C2 107.25(13) . . ?
O1 C1 C6 109.30(13) . . ?
C2 C1 C6 110.73(14) . . ?
O1 C1 H1 109.8 . . ?
C2 C1 H1 109.8 . . ?
C6 C1 H1 109.8 . . ?
C3 C2 C1 113.67(15) . . ?
C3 C2 H2A 108.8 . . ?
C1 C2 H2A 108.8 . . ?
C3 C2 H2B 108.8 . . ?
C1 C2 H2B 108.8 . . ?
H2A C2 H2B 107.7 . . ?
C4 C3 C2 109.91(16) . . ?
C4 C3 H3A 109.7 . . ?
C2 C3 H3A 109.7 . . ?
C4 C3 H3B 109.7 . . ?
C2 C3 H3B 109.7 . . ?
H3A C3 H3B 108.2 . . ?
C3 C4 C5 110.22(15) . . ?
C3 C4 H4A 109.6 . . ?
C5 C4 H4A 109.6 . . ?
C3 C4 H4B 109.6 . . ?
C5 C4 H4B 109.6 . . ?
H4A C4 H4B 108.1 . . ?
C4 C5 C6 112.11(15) . . ?
C4 C5 H5A 109.2 . . ?
C6 C5 H5A 109.2 . . ?
C4 C5 H5B 109.2 . . ?
C6 C5 H5B 109.2 . . ?
H5A C5 H5B 107.9 . . ?
N1 C6 C5 112.18(14) . . ?
N1 C6 C1 109.36(13) . . ?
C5 C6 C1 112.92(14) . . ?
N1 C6 H6 107.4 . . ?
C5 C6 H6 107.4 . . ?
C1 C6 H6 107.4 . . ?
N1 C7 C8 113.87(15) . . ?
N1 C7 H7 123.1 . . ?
C8 C7 H7 123.1 . . ?
C9 C8 C13 123.73(17) . . ?
C9 C8 C7 126.19(16) . . ?
C13 C8 C7 110.08(15) . . ?
C10 C9 C8 117.88(17) . . ?
C10 C9 H9 121.1 . . ?
C8 C9 H9 121.1 . . ?
C9 C10 C11 119.80(17) . . ?
C9 C10 H10 120.1 . . ?
C11 C10 H10 120.1 . . ?
C10 C11 C12 121.31(18) . . ?
C10 C11 H11 119.3 . . ?
C12 C11 H11 119.3 . . ?
C13 C12 C11 120.56(18) . . ?
C13 C12 H12 119.7 . . ?
C11 C12 H12 119.7 . . ?
C12 C13 C8 116.73(16) . . ?
C12 C13 B2 133.96(16) . . ?
C8 C13 B2 109.31(15) . . ?
O2 C14 C15 106.71(13) . . ?
O2 C14 C19 110.71(14) . . ?
C15 C14 C19 110.43(14) . . ?
O2 C14 H14 109.7 . . ?
C15 C14 H14 109.7 . . ?
C19 C14 H14 109.7 . . ?
C16 C15 C14 113.70(15) . . ?
C16 C15 H15A 108.8 . . ?
C14 C15 H15A 108.8 . . ?
C16 C15 H15B 108.8 . . ?
C14 C15 H15B 108.8 . . ?
H15A C15 H15B 107.7 . . ?
C17 C16 C15 109.39(16) . . ?
C17 C16 H16A 109.8 . . ?
C15 C16 H16A 109.8 . . ?
C17 C16 H16B 109.8 . . ?
C15 C16 H16B 109.8 . . ?
H16A C16 H16B 108.2 . . ?
C16 C17 C18 110.53(17) . . ?
C16 C17 H17A 109.5 . . ?
C18 C17 H17A 109.5 . . ?
C16 C17 H17B 109.5 . . ?
C18 C17 H17B 109.5 . . ?
H17A C17 H17B 108.1 . . ?
C17 C18 C19 112.28(15) . . ?
C17 C18 H18A 109.1 . . ?
C19 C18 H18A 109.1 . . ?
C17 C18 H18B 109.1 . . ?
C19 C18 H18B 109.1 . . ?
H18A C18 H18B 107.9 . . ?
N2 C19 C18 111.79(14) . . ?
N2 C19 C14 110.12(13) . . ?
C18 C19 C14 112.84(14) . . ?
N2 C19 H19 107.3 . . ?
C18 C19 H19 107.3 . . ?
C14 C19 H19 107.3 . . ?
N2 C20 C21 113.78(15) . . ?
N2 C20 H20 123.1 . . ?
C21 C20 H20 123.1 . . ?
C22 C21 C26 123.23(17) . . ?
C22 C21 C20 126.76(16) . . ?
C26 C21 C20 110.00(15) . . ?
C23 C22 C21 117.86(18) . . ?
C23 C22 H22 121.1 . . ?
C21 C22 H22 121.1 . . ?
C22 C23 C24 120.33(17) . . ?
C22 C23 H23 119.8 . . ?
C24 C23 H23 119.8 . . ?
C23 C24 C25 120.83(18) . . ?
C23 C24 H24 119.6 . . ?
C25 C24 H24 119.6 . . ?
C26 C25 C24 120.27(18) . . ?
C26 C25 H25 119.9 . . ?
C24 C25 H25 119.9 . . ?
C25 C26 C21 117.45(16) . . ?
C25 C26 B1 133.30(16) . . ?
C21 C26 B1 109.24(15) . . ?
Cl3 C30 Cl1 110.91(13) . . ?
Cl3 C30 Cl2 109.98(14) . . ?
Cl1 C30 Cl2 108.99(13) . . ?
Cl3 C30 H30 109.0 . . ?
Cl1 C30 H30 109.0 . . ?
Cl2 C30 H30 109.0 . . ?

loop_
_geom_bond_atom_site_label_1
_geom_bond_atom_site_label_2
_geom_bond_distance
_geom_bond_site_symmetry_2
_geom_bond_publ_flag
N1 C7 1.284(2) . ?
N1 C6 1.475(2) . ?
N1 B2 1.682(2) . ?
N2 C20 1.285(2) . ?
N2 C19 1.476(2) . ?
N2 B1 1.673(2) . ?
O1 C1 1.4175(19) . ?
O1 B1 1.454(2) . ?
O2 C14 1.4197(19) . ?
O2 B2 1.456(2) . ?
O3 B2 1.426(2) . ?
O3 B1 1.430(2) . ?
B1 C26 1.625(2) . ?
B2 C13 1.634(3) . ?
C1 C2 1.528(2) . ?
C1 C6 1.539(2) . ?
C1 H1 1.0000 . ?
C2 C3 1.527(2) . ?
C2 H2A 0.9900 . ?
C2 H2B 0.9900 . ?
C3 C4 1.517(3) . ?
C3 H3A 0.9900 . ?
C3 H3B 0.9900 . ?
C4 C5 1.524(3) . ?
C4 H4A 0.9900 . ?
C4 H4B 0.9900 . ?
C5 C6 1.527(2) . ?
C5 H5A 0.9900 . ?
C5 H5B 0.9900 . ?
C6 H6 1.0000 . ?
C7 C8 1.456(3) . ?
C7 H7 0.9500 . ?
C8 C9 1.394(2) . ?
C8 C13 1.407(2) . ?
C9 C10 1.387(3) . ?
C9 H9 0.9500 . ?
C10 C11 1.392(3) . ?
C10 H10 0.9500 . ?
C11 C12 1.395(3) . ?
C11 H11 0.9500 . ?
C12 C13 1.388(3) . ?
C12 H12 0.9500 . ?
C14 C15 1.529(2) . ?
C14 C19 1.541(2) . ?
C14 H14 1.0000 . ?
C15 C16 1.522(2) . ?
C15 H15A 0.9900 . ?
C15 H15B 0.9900 . ?
C16 C17 1.519(3) . ?
C16 H16A 0.9900 . ?
C16 H16B 0.9900 . ?
C17 C18 1.528(3) . ?
C17 H17A 0.9900 . ?
C17 H17B 0.9900 . ?
C18 C19 1.531(2) . ?
C18 H18A 0.9900 . ?
C18 H18B 0.9900 . ?
C19 H19 1.0000 . ?
C20 C21 1.457(3) . ?
C20 H20 0.9500 . ?
C21 C22 1.395(2) . ?
C21 C26 1.402(2) . ?
C22 C23 1.386(3) . ?
C22 H22 0.9500 . ?
C23 C24 1.392(3) . ?
C23 H23 0.9500 . ?
C24 C25 1.398(3) . ?
C24 H24 0.9500 . ?
C25 C26 1.389(3) . ?
C25 H25 0.9500 . ?
C30 Cl3 1.742(2) . ?
C30 Cl1 1.743(2) . ?
C30 Cl2 1.744(2) . ?
C30 H30 1.0000 . ?
